data_1553934
loop_
_publ_author_name
'Xu, Li-Chen'
'Zhou, Peng'
'Li, Jia-Zhuo'
'Hao, Wen-Juan'
'Tu, Shu-Jiang'
'Jiang, Bo'

_publ_section_title
;
 Thiazolium salt-catalyzed [3 + 2 + 1] cyclization for the synthesis of
 trisubstituted 2-pyrones using arylglyoxals as a carbonyl source
;
_journal_issue 5
_journal_name_full 'Organic Chemistry Frontiers'
_journal_page_first 753
_journal_paper_doi 10.1039/C7QO00899F
_journal_volume 5
_journal_year 2018
_chemical_formula_sum 'C16 H14 O7'
_chemical_formula_weight 318.27
_space_group_IT_number 2
_space_group_name_Hall '-P 1'
_space_group_name_H-M_alt 'P -1'
_symmetry_cell_setting triclinic
_symmetry_space_group_name_H-M 'P -1'
_atom_sites_solution_hydrogens geom
_atom_sites_solution_primary direct
_atom_sites_solution_secondary difmap
_audit_creation_method SHELXL-97
_audit_update_record
;
2017-09-19 deposited with the CCDC.
2017-11-14 downloaded from the CCDC.
;
_cell_angle_alpha 77.7590(10)
_cell_angle_beta 76.1000(10)
_cell_angle_gamma 88.981(2)
_cell_formula_units_Z 2
_cell_length_a 6.9340(5)
_cell_length_b 9.4461(8)
_cell_length_c 12.5549(11)
_cell_measurement_reflns_used 798
_cell_measurement_temperature 298(2)
_cell_measurement_theta_max 28.289
_cell_measurement_theta_min 2.225
_cell_volume 779.63(11)
_computing_cell_refinement 'Bruker SMART'
_computing_data_collection 'Bruker SMART'
_computing_data_reduction 'Bruker SAINT'
_computing_molecular_graphics 'Bruker SHELXTL'
_computing_publication_material 'Bruker SHELXTL'
_computing_structure_refinement 'SHELXL-97 (Sheldrick, 1997)'
_computing_structure_solution 'SHELXS-97 (Sheldrick, 1990)'
_diffrn_ambient_temperature 298(2)
_diffrn_measured_fraction_theta_full 0.975
_diffrn_measured_fraction_theta_max 0.975
_diffrn_measurement_device_type 'CCD area detector'
_diffrn_measurement_method 'phi and omega scans'
_diffrn_radiation_monochromator graphite
_diffrn_radiation_source 'fine-focus sealed tube'
_diffrn_radiation_type MoK\a
_diffrn_radiation_wavelength 0.71073
_diffrn_reflns_av_R_equivalents 0.0567
_diffrn_reflns_av_sigmaI/netI 0.0911
_diffrn_reflns_limit_h_max 8
_diffrn_reflns_limit_h_min -5
_diffrn_reflns_limit_k_max 11
_diffrn_reflns_limit_k_min -11
_diffrn_reflns_limit_l_max 14
_diffrn_reflns_limit_l_min -11
_diffrn_reflns_number 3940
_diffrn_reflns_theta_full 25.02
_diffrn_reflns_theta_max 25.02
_diffrn_reflns_theta_min 2.21
_exptl_absorpt_coefficient_mu 0.108
_exptl_absorpt_correction_T_max 0.9914
_exptl_absorpt_correction_T_min 0.9777
_exptl_absorpt_correction_type multi-scan
_exptl_absorpt_process_details sadabs
_exptl_crystal_colour white
_exptl_crystal_density_diffrn 1.356
_exptl_crystal_density_method 'not measured'
_exptl_crystal_description block
_exptl_crystal_F_000 332
_exptl_crystal_size_max 0.21
_exptl_crystal_size_mid 0.18
_exptl_crystal_size_min 0.08
_refine_diff_density_max 0.622
_refine_diff_density_min -0.455
_refine_diff_density_rms 0.124
_refine_ls_extinction_method none
_refine_ls_goodness_of_fit_ref 1.071
_refine_ls_hydrogen_treatment mixed
_refine_ls_matrix_type full
_refine_ls_number_parameters 211
_refine_ls_number_reflns 2682
_refine_ls_number_restraints 0
_refine_ls_restrained_S_all 1.071
_refine_ls_R_factor_all 0.1689
_refine_ls_R_factor_gt 0.1071
_refine_ls_shift/su_max 0.000
_refine_ls_shift/su_mean 0.000
_refine_ls_structure_factor_coef Fsqd
_refine_ls_weighting_details 'calc w=1/[\s^2^(Fo^2^)+(0.1178P)^2^+0.0000P] where P=(Fo^2^+2Fc^2^)/3'
_refine_ls_weighting_scheme calc
_refine_ls_wR_factor_gt 0.2366
_refine_ls_wR_factor_ref 0.2612
_reflns_number_gt 1243
_reflns_number_total 2682
_reflns_threshold_expression >2sigma(I)
_cod_data_source_file c7qo00899f2.cif
_cod_data_source_block 150610a
_cod_depositor_comments
;
The following automatic conversions were performed:

data item '_symmetry_cell_setting' value 'Triclinic' was changed to
'triclinic' in accordance with the
/home/saulius/struct/COD-crude-data/automatic-downloads/DataCite-retrospective/RSC/depositions/lib/dictionaries/cif_core.dic
dictionary named 'cif_core.dic' version 2.4.2 last updated on
2011-04-26.

Automatic conversion script
Id: cif_fix_values 6909 2019-04-08 15:41:33Z antanas 
;
_cod_original_sg_symbol_H-M P-1
_cod_database_code 1553934

loop_
_symmetry_equiv_pos_as_xyz
'x, y, z'
'-x, -y, -z'

loop_
_atom_site_label
_atom_site_type_symbol
_atom_site_fract_x
_atom_site_fract_y
_atom_site_fract_z
_atom_site_U_iso_or_equiv
_atom_site_adp_type
_atom_site_occupancy
_atom_site_symmetry_multiplicity
_atom_site_calc_flag
_atom_site_refinement_flags
O1 O 0.7116(5) 0.2731(3) 0.0741(2) 0.0547(10) Uani 1 1 d .
O2 O 0.5785(7) 0.2408(4) 0.2569(3) 0.0783(14) Uani 1 1 d .
O3 O 0.6548(7) -0.1113(4) 0.3541(3) 0.0703(12) Uani 1 1 d .
O4 O 0.3450(7) -0.0766(4) 0.3310(3) 0.0696(12) Uani 1 1 d .
O5 O 0.6126(6) -0.2631(3) 0.1831(3) 0.0587(11) Uani 1 1 d .
O6 O 0.7431(7) -0.2243(4) -0.0019(3) 0.0809(14) Uani 1 1 d .
O7 O 1.0076(7) 0.6693(4) -0.4102(3) 0.0733(13) Uani 1 1 d .
C1 C 0.6331(8) 0.1833(5) 0.1788(4) 0.0523(14) Uani 1 1 d .
C2 C 0.6236(8) 0.0282(5) 0.1823(4) 0.0466(13) Uani 1 1 d .
C3 C 0.6905(7) -0.0215(5) 0.0856(4) 0.0454(12) Uani 1 1 d .
C4 C 0.7657(7) 0.0783(5) -0.0185(4) 0.0465(13) Uani 1 1 d .
H4 H 0.8099 0.0435 -0.0839 0.056 Uiso 1 1 calc R
C5 C 0.7738(7) 0.2217(5) -0.0237(4) 0.0446(13) Uani 1 1 d .
C6 C 0.8422(7) 0.3396(5) -0.1218(4) 0.0426(12) Uani 1 1 d .
C7 C 0.8969(8) 0.3107(5) -0.2306(4) 0.0528(14) Uani 1 1 d .
H7 H 0.8968 0.2155 -0.2396 0.063 Uiso 1 1 calc R
C8 C 0.9510(9) 0.4234(5) -0.3244(4) 0.0598(15) Uani 1 1 d .
H8 H 0.9864 0.4033 -0.3959 0.072 Uiso 1 1 calc R
C9 C 0.9522(8) 0.5670(5) -0.3117(4) 0.0526(14) Uani 1 1 d .
C10 C 0.8980(8) 0.5990(5) -0.2063(4) 0.0528(14) Uani 1 1 d .
H10 H 0.8972 0.6946 -0.1981 0.063 Uiso 1 1 calc R
C11 C 0.8441(7) 0.4844(5) -0.1120(4) 0.0497(14) Uani 1 1 d .
H11 H 0.8087 0.5054 -0.0409 0.060 Uiso 1 1 calc R
C12 C 0.5241(10) -0.0603(5) 0.2974(4) 0.0513(14) Uani 1 1 d .
C13 C 0.5696(12) -0.2042(8) 0.4662(5) 0.103(3) Uani 1 1 d .
H13A H 0.4863 -0.1476 0.5130 0.155 Uiso 1 1 calc R
H13B H 0.6752 -0.2422 0.5001 0.155 Uiso 1 1 calc R
H13C H 0.4920 -0.2827 0.4583 0.155 Uiso 1 1 calc R
C14 C 0.6856(8) -0.1816(5) 0.0830(4) 0.0483(13) Uani 1 1 d .
C15 C 0.6079(9) -0.4205(5) 0.1946(5) 0.0633(16) Uani 1 1 d .
H15A H 0.5411 -0.4452 0.1420 0.095 Uiso 1 1 calc R
H15B H 0.5381 -0.4659 0.2696 0.095 Uiso 1 1 calc R
H15C H 0.7414 -0.4538 0.1798 0.095 Uiso 1 1 calc R
C16 C 1.0106(10) 0.8191(6) -0.4029(5) 0.079(2) Uani 1 1 d .
H16A H 0.8797 0.8447 -0.3679 0.118 Uiso 1 1 calc R
H16B H 1.0527 0.8788 -0.4770 0.118 Uiso 1 1 calc R
H16C H 1.1014 0.8338 -0.3590 0.118 Uiso 1 1 calc R

loop_
_atom_site_aniso_label
_atom_site_aniso_U_11
_atom_site_aniso_U_22
_atom_site_aniso_U_33
_atom_site_aniso_U_23
_atom_site_aniso_U_13
_atom_site_aniso_U_12
O1 0.092(3) 0.0352(18) 0.0329(19) -0.0095(14) -0.0064(17) 0.0016(17)
O2 0.149(4) 0.043(2) 0.038(2) -0.0185(17) -0.004(2) 0.005(2)
O3 0.105(3) 0.067(3) 0.043(2) -0.0095(18) -0.026(2) 0.011(2)
O4 0.084(3) 0.059(2) 0.058(2) -0.0155(19) 0.000(2) 0.007(2)
O5 0.092(3) 0.0306(18) 0.046(2) -0.0081(15) -0.0037(18) 0.0032(17)
O6 0.145(4) 0.043(2) 0.048(2) -0.0193(18) -0.002(2) 0.007(2)
O7 0.127(4) 0.043(2) 0.037(2) -0.0008(16) -0.001(2) 0.004(2)
C1 0.078(4) 0.042(3) 0.034(3) -0.009(2) -0.008(3) 0.002(3)
C2 0.071(4) 0.033(2) 0.034(3) -0.010(2) -0.009(2) 0.003(2)
C3 0.055(3) 0.039(3) 0.045(3) -0.014(2) -0.012(2) 0.002(2)
C4 0.060(3) 0.044(3) 0.032(3) -0.010(2) -0.004(2) 0.000(2)
C5 0.066(3) 0.036(3) 0.033(3) -0.013(2) -0.011(2) 0.006(2)
C6 0.061(3) 0.037(3) 0.031(2) -0.011(2) -0.010(2) 0.006(2)
C7 0.083(4) 0.039(3) 0.038(3) -0.013(2) -0.013(3) 0.007(3)
C8 0.091(4) 0.052(3) 0.032(3) -0.011(2) -0.005(3) 0.006(3)
C9 0.079(4) 0.045(3) 0.030(3) -0.007(2) -0.008(2) 0.002(3)
C10 0.078(4) 0.036(3) 0.042(3) -0.011(2) -0.008(3) 0.002(3)
C11 0.070(4) 0.044(3) 0.034(3) -0.009(2) -0.009(2) 0.000(3)
C12 0.063(4) 0.041(3) 0.051(3) -0.021(2) -0.007(3) 0.005(3)
C13 0.144(7) 0.099(5) 0.047(4) 0.017(3) -0.013(4) 0.014(5)
C14 0.065(4) 0.033(3) 0.047(3) -0.009(2) -0.013(3) 0.004(2)
C15 0.087(4) 0.036(3) 0.070(4) -0.014(3) -0.021(3) 0.003(3)
C16 0.117(5) 0.044(3) 0.060(4) 0.001(3) -0.004(3) 0.003(3)

loop_
_atom_type_symbol
_atom_type_description
_atom_type_scat_dispersion_real
_atom_type_scat_dispersion_imag
_atom_type_scat_source
C C 0.0033 0.0016 'International Tables Vol C Tables 4.2.6.8 and 6.1.1.4'
H H 0.0000 0.0000 'International Tables Vol C Tables 4.2.6.8 and 6.1.1.4'
O O 0.0106 0.0060 'International Tables Vol C Tables 4.2.6.8 and 6.1.1.4'

loop_
_geom_angle_atom_site_label_1
_geom_angle_atom_site_label_2
_geom_angle_atom_site_label_3
_geom_angle
C5 O1 C1 123.2(3)
C12 O3 C13 114.7(5)
C14 O5 C15 118.2(4)
C9 O7 C16 117.8(4)
O2 C1 O1 117.1(4)
O2 C1 C2 126.4(4)
O1 C1 C2 116.5(4)
C3 C2 C1 119.7(4)
C3 C2 C12 127.1(4)
C1 C2 C12 113.1(4)
C2 C3 C4 120.1(4)
C2 C3 C14 122.6(4)
C4 C3 C14 117.3(4)
C5 C4 C3 121.1(4)
C5 C4 H4 119.5
C3 C4 H4 119.5
C4 C5 O1 119.3(4)
C4 C5 C6 128.9(4)
O1 C5 C6 111.7(4)
C11 C6 C7 117.9(4)
C11 C6 C5 121.6(4)
C7 C6 C5 120.4(4)
C8 C7 C6 120.6(4)
C8 C7 H7 119.7
C6 C7 H7 119.7
C7 C8 C9 120.1(4)
C7 C8 H8 119.9
C9 C8 H8 119.9
O7 C9 C10 124.2(4)
O7 C9 C8 115.1(4)
C10 C9 C8 120.7(4)
C9 C10 C11 118.7(4)
C9 C10 H10 120.7
C11 C10 H10 120.7
C6 C11 C10 122.0(4)
C6 C11 H11 119.0
C10 C11 H11 119.0
O4 C12 O3 125.9(5)
O4 C12 C2 122.7(5)
O3 C12 C2 111.4(5)
O3 C13 H13A 109.5
O3 C13 H13B 109.5
H13A C13 H13B 109.5
O3 C13 H13C 109.5
H13A C13 H13C 109.5
H13B C13 H13C 109.5
O6 C14 O5 125.7(4)
O6 C14 C3 122.3(4)
O5 C14 C3 112.1(4)
O5 C15 H15A 109.5
O5 C15 H15B 109.5
H15A C15 H15B 109.5
O5 C15 H15C 109.5
H15A C15 H15C 109.5
H15B C15 H15C 109.5
O7 C16 H16A 109.5
O7 C16 H16B 109.5
H16A C16 H16B 109.5
O7 C16 H16C 109.5
H16A C16 H16C 109.5
H16B C16 H16C 109.5

loop_
_geom_bond_atom_site_label_1
_geom_bond_atom_site_label_2
_geom_bond_distance
O1 C5 1.385(5)
O1 C1 1.394(5)
O2 C1 1.200(6)
O3 C12 1.308(6)
O3 C13 1.481(6)
O4 C12 1.213(6)
O5 C14 1.313(5)
O5 C15 1.464(5)
O6 C14 1.196(5)
O7 C9 1.375(5)
O7 C16 1.438(6)
C1 C2 1.459(6)
C2 C3 1.369(6)
C2 C12 1.514(6)
C3 C4 1.428(6)
C3 C14 1.521(6)
C4 C5 1.344(6)
C4 H4 0.9300
C5 C6 1.461(6)
C6 C11 1.400(6)
C6 C7 1.411(6)
C7 C8 1.390(6)
C7 H7 0.9300
C8 C9 1.400(7)
C8 H8 0.9300
C9 C10 1.381(6)
C10 C11 1.404(6)
C10 H10 0.9300
C11 H11 0.9300
C13 H13A 0.9600
C13 H13B 0.9600
C13 H13C 0.9600
C15 H15A 0.9600
C15 H15B 0.9600
C15 H15C 0.9600
C16 H16A 0.9600
C16 H16B 0.9600
C16 H16C 0.9600

loop_
_geom_torsion_atom_site_label_1
_geom_torsion_atom_site_label_2
_geom_torsion_atom_site_label_3
_geom_torsion_atom_site_label_4
_geom_torsion
C5 O1 C1 O2 -177.7(5)
C5 O1 C1 C2 1.7(7)
O2 C1 C2 C3 179.4(6)
O1 C1 C2 C3 0.1(8)
O2 C1 C2 C12 3.2(8)
O1 C1 C2 C12 -176.1(5)
C1 C2 C3 C4 -1.2(8)
C12 C2 C3 C4 174.5(5)
C1 C2 C3 C14 179.8(4)
C12 C2 C3 C14 -4.5(9)
C2 C3 C4 C5 0.5(8)
C14 C3 C4 C5 179.5(5)
C3 C4 C5 O1 1.3(7)
C3 C4 C5 C6 -178.9(5)
C1 O1 C5 C4 -2.4(7)
C1 O1 C5 C6 177.7(4)
C4 C5 C6 C11 -178.8(5)
O1 C5 C6 C11 1.1(7)
C4 C5 C6 C7 5.2(8)
O1 C5 C6 C7 -175.0(5)
C11 C6 C7 C8 0.1(8)
C5 C6 C7 C8 176.3(5)
C6 C7 C8 C9 0.2(9)
C16 O7 C9 C10 0.5(8)
C16 O7 C9 C8 179.6(5)
C7 C8 C9 O7 -179.8(5)
C7 C8 C9 C10 -0.7(9)
O7 C9 C10 C11 179.9(5)
C8 C9 C10 C11 0.8(8)
C7 C6 C11 C10 0.1(8)
C5 C6 C11 C10 -176.0(5)
C9 C10 C11 C6 -0.6(8)
C13 O3 C12 O4 3.9(7)
C13 O3 C12 C2 -177.7(5)
C3 C2 C12 O4 -93.0(7)
C1 C2 C12 O4 83.0(6)
C3 C2 C12 O3 88.6(7)
C1 C2 C12 O3 -95.4(5)
C15 O5 C14 O6 2.9(8)
C15 O5 C14 C3 -177.0(4)
C2 C3 C14 O6 179.5(6)
C4 C3 C14 O6 0.5(8)
C2 C3 C14 O5 -0.5(7)
C4 C3 C14 O5 -179.6(4)
